data_4349580
loop_
_publ_author_name
'Andrade, Marta M.'
'Silva, Rafaela A. L.'
'Santos, Isabel C.'
'Lopes, Elsa B.'
'Raba\,ca, Sandra'
'Pereira, Laura C. J.'
'Coutinho, Joana T.'
'Telo, Jo\~ao P.'
'Rovira, Concepci\'o'
'Almeida, Manuel'
'Belo, Dulce'

_publ_section_title
;
 Gold and nickel alkyl substituted bis-thiophenedithiolene complexes:
 anionic and neutral forms
;
_journal_issue 2
_journal_name_full 'Inorganic Chemistry Frontiers'
_journal_page_first 270
_journal_paper_doi 10.1039/C6QI00447D
_journal_volume 4
_journal_year 2017
_chemical_formula_moiety 'C16 H20 Au S6, C24 H20 P'
_chemical_formula_sum 'C40 H40 Au P S6'
_chemical_formula_weight 941.02
_space_group_IT_number 15
_space_group_name_Hall '-C 2yc'
_space_group_name_H-M_alt 'C 1 2/c 1'
_symmetry_cell_setting monoclinic
_symmetry_space_group_name_H-M 'C 1 2/c 1'
_atom_sites_solution_hydrogens geom
_atom_sites_solution_primary direct
_atom_sites_solution_secondary difmap
_audit_creation_method SHELXL-97
_audit_update_record
;
2016-09-21 deposited with the CCDC.
2016-11-29 downloaded from the CCDC.
;
_cell_angle_alpha 90.00
_cell_angle_beta 108.3530(10)
_cell_angle_gamma 90.00
_cell_formula_units_Z 4
_cell_length_a 20.3392(4)
_cell_length_b 18.2631(4)
_cell_length_c 11.2610(2)
_cell_measurement_reflns_used 7488
_cell_measurement_temperature 150(2)
_cell_measurement_theta_max 27.11
_cell_measurement_theta_min 2.93
_cell_volume 3970.21(14)
_computing_cell_refinement 'Bruker SAINT'
_computing_data_collection 'Bruker APEX2'
_computing_data_reduction 'Bruker SAINT'
_computing_molecular_graphics ORTEP3(Farrugia,1997)
_computing_publication_material 'WinGX (Farrugia, 1999)'
_computing_structure_refinement 'SHELXL-97 (Sheldrick, 2008)'
_computing_structure_solution 'SIR97 (Altomare et al, 1999)'
_diffrn_ambient_temperature 150(2)
_diffrn_measured_fraction_theta_full 0.999
_diffrn_measured_fraction_theta_max 0.999
_diffrn_measurement_device_type 'Bruker APEX-II CCD'
_diffrn_measurement_method '\f and \w scans'
_diffrn_radiation_monochromator graphite
_diffrn_radiation_source 'fine-focus sealed tube'
_diffrn_radiation_type MoK\a
_diffrn_radiation_wavelength 0.71073
_diffrn_reflns_av_R_equivalents 0.0397
_diffrn_reflns_av_sigmaI/netI 0.0335
_diffrn_reflns_limit_h_max 25
_diffrn_reflns_limit_h_min -25
_diffrn_reflns_limit_k_max 22
_diffrn_reflns_limit_k_min -22
_diffrn_reflns_limit_l_max 14
_diffrn_reflns_limit_l_min -14
_diffrn_reflns_number 15779
_diffrn_reflns_theta_full 26.37
_diffrn_reflns_theta_max 26.37
_diffrn_reflns_theta_min 2.69
_exptl_absorpt_coefficient_mu 4.089
_exptl_absorpt_correction_T_max 0.5983
_exptl_absorpt_correction_T_min 0.3207
_exptl_absorpt_correction_type multi-scan
_exptl_absorpt_process_details '(SADABS; Sheldrick, 2004)'
_exptl_crystal_colour green
_exptl_crystal_density_diffrn 1.574
_exptl_crystal_density_method 'not measured'
_exptl_crystal_description block
_exptl_crystal_F_000 1880
_exptl_crystal_size_max 0.36
_exptl_crystal_size_mid 0.36
_exptl_crystal_size_min 0.14
_refine_diff_density_max 0.496
_refine_diff_density_min -0.301
_refine_diff_density_rms 0.068
_refine_ls_extinction_method none
_refine_ls_goodness_of_fit_ref 1.038
_refine_ls_hydrogen_treatment constr
_refine_ls_matrix_type full
_refine_ls_number_parameters 241
_refine_ls_number_reflns 4062
_refine_ls_number_restraints 0
_refine_ls_restrained_S_all 1.038
_refine_ls_R_factor_all 0.0303
_refine_ls_R_factor_gt 0.0220
_refine_ls_shift/su_max 0.001
_refine_ls_shift/su_mean 0.000
_refine_ls_structure_factor_coef Fsqd
_refine_ls_weighting_details 'calc w=1/[\s^2^(Fo^2^)+(0.0238P)^2^+1.2169P] where P=(Fo^2^+2Fc^2^)/3'
_refine_ls_weighting_scheme calc
_refine_ls_wR_factor_gt 0.0547
_refine_ls_wR_factor_ref 0.0573
_reflns_number_gt 3370
_reflns_number_total 4062
_reflns_threshold_expression >2\s(I)
_cod_data_source_file c6qi00447d2.cif
_cod_data_source_block compound_1
_cod_original_sg_symbol_H-M C2/c
_cod_database_code 4349580

loop_
_symmetry_equiv_pos_as_xyz
'x, y, z'
'-x, y, -z+1/2'
'x+1/2, y+1/2, z'
'-x+1/2, y+1/2, -z+1/2'
'-x, -y, -z'
'x, -y, z-1/2'
'-x+1/2, -y+1/2, -z'
'x+1/2, -y+1/2, z-1/2'

loop_
_atom_site_label
_atom_site_type_symbol
_atom_site_fract_x
_atom_site_fract_y
_atom_site_fract_z
_atom_site_U_iso_or_equiv
_atom_site_adp_type
_atom_site_occupancy
_atom_site_symmetry_multiplicity
_atom_site_calc_flag
_atom_site_refinement_flags
_atom_site_disorder_assembly
_atom_site_disorder_group
Au1 Au 0.2500 0.2500 0.5000 0.03686(6) Uani 1 2 d S . .
S1 S 0.16351(4) 0.16672(5) 0.40722(7) 0.04953(19) Uani 1 1 d . . .
S2 S 0.28647(5) 0.25229(4) 0.32490(9) 0.0508(2) Uani 1 1 d . A .
P1 P 0.5000 0.08353(5) 0.2500 0.02388(18) Uani 1 2 d S . .
C1 C 0.22675(16) 0.19145(17) 0.2287(3) 0.0470(7) Uani 1 1 d . . .
C2 C 0.17690(15) 0.15629(16) 0.2617(3) 0.0454(7) Uani 1 1 d . A .
C4 C 0.16000(14) 0.11864(16) 0.0507(2) 0.0383(6) Uani 1 1 d . . .
C5 C 0.13109(15) 0.08777(18) -0.0795(3) 0.0481(7) Uani 1 1 d . A .
C6 C 0.09519(17) 0.1502(2) -0.1689(3) 0.0616(9) Uani 1 1 d . . .
H6A H 0.0574 0.1703 -0.1423 0.092 Uiso 1 1 calc R A .
H6B H 0.0764 0.1310 -0.2542 0.092 Uiso 1 1 calc R . .
H6C H 0.1289 0.1888 -0.1669 0.092 Uiso 1 1 calc R . .
C7 C 0.07859(19) 0.0271(2) -0.0823(3) 0.0730(11) Uani 1 1 d . . .
H7A H 0.1016 -0.0124 -0.0255 0.109 Uiso 1 1 calc R A .
H7B H 0.0598 0.0079 -0.1675 0.109 Uiso 1 1 calc R . .
H7C H 0.0408 0.0471 -0.0555 0.109 Uiso 1 1 calc R . .
C8 C 0.18942(17) 0.0566(2) -0.1228(3) 0.0744(12) Uani 1 1 d . . .
H8A H 0.2235 0.0951 -0.1199 0.112 Uiso 1 1 calc R A .
H8B H 0.1702 0.0385 -0.2088 0.112 Uiso 1 1 calc R . .
H8C H 0.2120 0.0163 -0.0676 0.112 Uiso 1 1 calc R . .
C10 C 0.42561(12) 0.02621(14) 0.2287(2) 0.0292(5) Uani 1 1 d . . .
C11 C 0.41767(14) -0.03472(15) 0.1510(2) 0.0376(6) Uani 1 1 d . . .
H11 H 0.4539 -0.0488 0.1193 0.045 Uiso 1 1 calc R . .
C12 C 0.35698(16) -0.07461(17) 0.1202(3) 0.0483(7) Uani 1 1 d . . .
H12 H 0.3516 -0.1164 0.0679 0.058 Uiso 1 1 calc R . .
C13 C 0.30430(14) -0.05377(16) 0.1655(3) 0.0472(7) Uani 1 1 d . . .
H13 H 0.2624 -0.0810 0.1431 0.057 Uiso 1 1 calc R . .
C14 C 0.31186(14) 0.00598(16) 0.2426(3) 0.0455(7) Uani 1 1 d . . .
H14 H 0.2754 0.0195 0.2741 0.055 Uiso 1 1 calc R . .
C15 C 0.37236(13) 0.04648(14) 0.2746(2) 0.0343(6) Uani 1 1 d . . .
H15 H 0.3775 0.0880 0.3277 0.041 Uiso 1 1 calc R . .
C20 C 0.51658(11) 0.14083(13) 0.3859(2) 0.0256(5) Uani 1 1 d . . .
C21 C 0.46885(13) 0.19446(15) 0.3901(2) 0.0352(6) Uani 1 1 d . . .
H21 H 0.4288 0.2020 0.3199 0.042 Uiso 1 1 calc R . .
C22 C 0.47971(17) 0.23674(15) 0.4964(3) 0.0453(7) Uani 1 1 d . . .
H22 H 0.4463 0.2722 0.5003 0.054 Uiso 1 1 calc R . .
C23 C 0.53904(17) 0.22751(18) 0.5966(3) 0.0453(7) Uani 1 1 d . . .
H23 H 0.5463 0.2565 0.6697 0.054 Uiso 1 1 calc R . .
C24 C 0.58775(15) 0.17642(16) 0.5912(2) 0.0439(7) Uani 1 1 d . . .
H24 H 0.6292 0.1716 0.6596 0.053 Uiso 1 1 calc R . .
C25 C 0.57709(13) 0.13212(15) 0.4878(2) 0.0358(6) Uani 1 1 d . . .
H25 H 0.6104 0.0961 0.4855 0.043 Uiso 1 1 calc R . .
S3 S 0.23196(9) 0.17613(10) 0.07724(16) 0.0443(5) Uani 0.621(4) 1 d P A 1
C3 C 0.1400(3) 0.1150(4) 0.1546(6) 0.0366(16) Uani 0.621(4) 1 d P A 1
H3 H 0.1019 0.0853 0.1558 0.044 Uiso 0.621(4) 1 calc PR A 1
S3A S 0.11498(16) 0.09648(17) 0.1559(3) 0.0372(8) Uani 0.379(4) 1 d P A 2
C3A C 0.2101(7) 0.1653(7) 0.1065(9) 0.053(3) Uani 0.379(4) 1 d P A 2
H3A H 0.2376 0.1827 0.0581 0.064 Uiso 0.379(4) 1 calc PR A 2

loop_
_atom_site_aniso_label
_atom_site_aniso_U_11
_atom_site_aniso_U_22
_atom_site_aniso_U_33
_atom_site_aniso_U_23
_atom_site_aniso_U_13
_atom_site_aniso_U_12
Au1 0.03586(9) 0.02912(9) 0.04535(10) 0.00393(7) 0.01241(7) 0.01455(6)
S1 0.0468(4) 0.0459(5) 0.0556(4) -0.0047(4) 0.0158(3) 0.0041(4)
S2 0.0524(5) 0.0498(5) 0.0559(5) 0.0018(4) 0.0250(4) 0.0109(4)
P1 0.0214(4) 0.0227(4) 0.0270(4) 0.000 0.0068(3) 0.000
C1 0.0528(18) 0.0424(18) 0.0447(16) 0.0090(14) 0.0140(14) 0.0250(15)
C2 0.0477(17) 0.0335(16) 0.0479(16) 0.0013(13) 0.0047(13) 0.0184(13)
C4 0.0360(14) 0.0371(16) 0.0423(15) 0.0085(13) 0.0130(12) 0.0102(13)
C5 0.0448(16) 0.058(2) 0.0427(15) 0.0050(14) 0.0152(13) 0.0185(15)
C6 0.057(2) 0.078(3) 0.0480(17) 0.0146(17) 0.0133(15) 0.0230(19)
C7 0.072(2) 0.072(3) 0.068(2) -0.006(2) 0.0113(19) -0.001(2)
C8 0.064(2) 0.105(3) 0.0529(18) -0.008(2) 0.0174(17) 0.039(2)
C10 0.0275(12) 0.0271(13) 0.0315(12) 0.0021(11) 0.0073(10) -0.0056(10)
C11 0.0417(15) 0.0336(16) 0.0402(14) -0.0056(12) 0.0169(12) -0.0103(12)
C12 0.0565(18) 0.0381(17) 0.0462(15) -0.0045(14) 0.0104(14) -0.0196(14)
C13 0.0366(15) 0.0406(18) 0.0578(17) 0.0107(15) 0.0053(13) -0.0179(13)
C14 0.0301(14) 0.0400(17) 0.0692(18) 0.0113(15) 0.0196(13) -0.0044(12)
C15 0.0319(13) 0.0254(14) 0.0455(14) 0.0033(12) 0.0120(11) -0.0018(11)
C20 0.0261(11) 0.0237(12) 0.0279(11) -0.0014(10) 0.0099(9) -0.0042(10)
C21 0.0305(13) 0.0327(15) 0.0420(14) -0.0068(12) 0.0110(11) -0.0008(11)
C22 0.0428(16) 0.0397(18) 0.0599(19) -0.0194(14) 0.0255(15) -0.0048(13)
C23 0.0597(19) 0.0430(17) 0.0391(15) -0.0140(14) 0.0241(14) -0.0200(15)
C24 0.0490(17) 0.0434(17) 0.0315(13) -0.0008(13) 0.0016(12) -0.0078(14)
C25 0.0344(14) 0.0345(15) 0.0334(13) -0.0002(12) 0.0034(11) 0.0012(12)
S3 0.0441(9) 0.0486(9) 0.0474(9) 0.0072(6) 0.0248(6) 0.0085(6)
C3 0.028(3) 0.030(3) 0.052(3) 0.006(3) 0.012(3) 0.003(2)
S3A 0.0401(17) 0.0352(15) 0.0376(11) 0.0016(10) 0.0142(11) -0.0002(11)
C3A 0.059(7) 0.067(7) 0.053(6) 0.024(5) 0.047(5) 0.025(6)

loop_
_atom_type_symbol
_atom_type_description
_atom_type_scat_dispersion_real
_atom_type_scat_dispersion_imag
_atom_type_scat_source
C C 0.0033 0.0016 'International Tables Vol C Tables 4.2.6.8 and 6.1.1.4'
H H 0.0000 0.0000 'International Tables Vol C Tables 4.2.6.8 and 6.1.1.4'
P P 0.1023 0.0942 'International Tables Vol C Tables 4.2.6.8 and 6.1.1.4'
S S 0.1246 0.1234 'International Tables Vol C Tables 4.2.6.8 and 6.1.1.4'
Au Au -2.0133 8.8022 'International Tables Vol C Tables 4.2.6.8 and 6.1.1.4'

loop_
_geom_angle_atom_site_label_1
_geom_angle_atom_site_label_2
_geom_angle_atom_site_label_3
_geom_angle
_geom_angle_site_symmetry_1
_geom_angle_site_symmetry_3
S1 Au1 S1 180.00(5) 7_556 .
S1 Au1 S2 88.33(3) 7_556 .
S1 Au1 S2 91.67(3) . .
S1 Au1 S2 91.67(3) 7_556 7_556
S1 Au1 S2 88.33(3) . 7_556
S2 Au1 S2 180.00(4) . 7_556
C2 S1 Au1 100.01(11) . .
C1 S2 Au1 99.80(11) . .
C10 P1 C10 108.55(17) 2_655 .
C10 P1 C20 107.58(10) 2_655 .
C10 P1 C20 112.22(11) . .
C10 P1 C20 112.22(11) 2_655 2_655
C10 P1 C20 107.58(10) . 2_655
C20 P1 C20 108.74(15) . 2_655
C2 C1 C3A 98.0(6) . .
C2 C1 S2 124.6(2) . .
C3A C1 S2 137.3(6) . .
C2 C1 S3 118.1(3) . .
C3A C1 S3 20.1(6) . .
S2 C1 S3 117.3(2) . .
C1 C2 C3 105.1(4) . .
C1 C2 S1 123.9(2) . .
C3 C2 S1 130.9(4) . .
C1 C2 S3A 122.4(3) . .
C3 C2 S3A 17.3(3) . .
S1 C2 S3A 113.7(2) . .
C3A C4 C3 91.0(5) . .
C3A C4 C5 135.0(5) . .
C3 C4 C5 133.7(4) . .
C3A C4 S3 19.2(4) . .
C3 C4 S3 110.1(3) . .
C5 C4 S3 116.1(2) . .
C3A C4 S3A 108.4(5) . .
C3 C4 S3A 17.4(3) . .
C5 C4 S3A 116.3(2) . .
S3 C4 S3A 127.51(19) . .
C4 C5 C8 110.2(2) . .
C4 C5 C7 110.3(3) . .
C8 C5 C7 109.3(3) . .
C4 C5 C6 108.5(3) . .
C8 C5 C6 108.8(3) . .
C7 C5 C6 109.7(3) . .
C5 C6 H6A 109.5 . .
C5 C6 H6B 109.5 . .
H6A C6 H6B 109.5 . .
C5 C6 H6C 109.5 . .
H6A C6 H6C 109.5 . .
H6B C6 H6C 109.5 . .
C5 C7 H7A 109.5 . .
C5 C7 H7B 109.5 . .
H7A C7 H7B 109.5 . .
C5 C7 H7C 109.5 . .
H7A C7 H7C 109.5 . .
H7B C7 H7C 109.5 . .
C5 C8 H8A 109.5 . .
C5 C8 H8B 109.5 . .
H8A C8 H8B 109.5 . .
C5 C8 H8C 109.5 . .
H8A C8 H8C 109.5 . .
H8B C8 H8C 109.5 . .
C15 C10 C11 119.8(2) . .
C15 C10 P1 121.24(19) . .
C11 C10 P1 118.46(19) . .
C12 C11 C10 119.8(3) . .
C12 C11 H11 120.1 . .
C10 C11 H11 120.1 . .
C13 C12 C11 120.0(3) . .
C13 C12 H12 120.0 . .
C11 C12 H12 120.0 . .
C14 C13 C12 120.6(3) . .
C14 C13 H13 119.7 . .
C12 C13 H13 119.7 . .
C13 C14 C15 120.2(3) . .
C13 C14 H14 119.9 . .
C15 C14 H14 119.9 . .
C14 C15 C10 119.7(3) . .
C14 C15 H15 120.2 . .
C10 C15 H15 120.2 . .
C21 C20 C25 119.6(2) . .
C21 C20 P1 119.57(17) . .
C25 C20 P1 120.79(19) . .
C22 C21 C20 120.0(2) . .
C22 C21 H21 120.0 . .
C20 C21 H21 120.0 . .
C23 C22 C21 120.0(3) . .
C23 C22 H22 120.0 . .
C21 C22 H22 120.0 . .
C24 C23 C22 120.2(3) . .
C24 C23 H23 119.9 . .
C22 C23 H23 119.9 . .
C23 C24 C25 120.8(3) . .
C23 C24 H24 119.6 . .
C25 C24 H24 119.6 . .
C24 C25 C20 119.3(3) . .
C24 C25 H25 120.4 . .
C20 C25 H25 120.4 . .
C4 S3 C1 87.62(16) . .
C4 C3 C2 119.1(5) . .
C4 C3 H3 120.5 . .
C2 C3 H3 120.5 . .
C4 S3A C2 84.37(18) . .
C4 C3A C1 126.8(10) . .
C4 C3A H3A 116.6 . .
C1 C3A H3A 116.6 . .

loop_
_geom_bond_atom_site_label_1
_geom_bond_atom_site_label_2
_geom_bond_distance
_geom_bond_site_symmetry_2
Au1 S1 2.3112(8) 7_556
Au1 S1 2.3112(8) .
Au1 S2 2.3154(9) .
Au1 S2 2.3154(9) 7_556
S1 C2 1.755(3) .
S2 C1 1.748(3) .
P1 C10 1.793(2) 2_655
P1 C10 1.793(2) .
P1 C20 1.796(2) .
P1 C20 1.796(2) 2_655
C1 C2 1.348(4) .
C1 C3A 1.394(10) .
C1 S3 1.764(3) .
C2 C3 1.419(7) .
C2 S3A 1.804(4) .
C4 C3A 1.325(13) .
C4 C3 1.356(8) .
C4 C5 1.507(4) .
C4 S3 1.749(3) .
C4 S3A 1.757(4) .
C5 C8 1.528(4) .
C5 C7 1.532(5) .
C5 C6 1.543(4) .
C6 H6A 0.9800 .
C6 H6B 0.9800 .
C6 H6C 0.9800 .
C7 H7A 0.9800 .
C7 H7B 0.9800 .
C7 H7C 0.9800 .
C8 H8A 0.9800 .
C8 H8B 0.9800 .
C8 H8C 0.9800 .
C10 C15 1.389(3) .
C10 C11 1.393(3) .
C11 C12 1.380(3) .
C11 H11 0.9500 .
C12 C13 1.377(4) .
C12 H12 0.9500 .
C13 C14 1.373(4) .
C13 H13 0.9500 .
C14 C15 1.383(3) .
C14 H14 0.9500 .
C15 H15 0.9500 .
C20 C21 1.390(3) .
C20 C25 1.402(3) .
C21 C22 1.382(4) .
C21 H21 0.9500 .
C22 C23 1.379(5) .
C22 H22 0.9500 .
C23 C24 1.376(4) .
C23 H23 0.9500 .
C24 C25 1.378(4) .
C24 H24 0.9500 .
C25 H25 0.9500 .
C3 H3 0.9500 .
C3A H3A 0.9500 .
